data_1570350
loop_
_publ_author_name
'Guo, Xin'
'Zhang, Lei'
'Hu, Jiesheng'
'Szil&#xe1;gyi, Bal&#xe1;zs'
'Yu, Meng'
'Chen, Shizhen'
'Tircs&#xf3;, Gyula'
'Zhou, Xin'
'Tao, Jun'

_publ_section_title
;
 Improving the potential of paraCEST through magnetic-coupling induced
 line sharpening.
;
_journal_issue 48
_journal_name_full 'Chemical science'
_journal_page_first 14157
_journal_page_last 14165
_journal_paper_doi 10.1039/d3sc04770a
_journal_volume 14
_journal_year 2023
_chemical_formula_moiety 'C32 H46 N8 Ni2 O6, 2(Cl), 3(H2 O)'
_chemical_formula_sum 'C32 H52 Cl2 N8 Ni2 O9'
_chemical_formula_weight 881.13
_space_group_crystal_system monoclinic
_space_group_IT_number 14
_space_group_name_Hall '-P 2yn'
_space_group_name_H-M_alt 'P 1 21/n 1'
_atom_sites_solution_hydrogens mixed
_atom_sites_solution_primary iterative
_audit_creation_date 2022-10-17
_audit_creation_method
;
Olex2 1.3
(compiled 2020.11.12 svn.r5f609507 for OlexSys, GUI svn.r6408)
;
_audit_update_record
;
2023-08-30 deposited with the CCDC.	2023-11-21 downloaded from the CCDC.
;
_cell_angle_alpha 90
_cell_angle_beta 102.111(3)
_cell_angle_gamma 90
_cell_formula_units_Z 2
_cell_length_a 10.2398(4)
_cell_length_b 15.3856(6)
_cell_length_c 12.1399(4)
_cell_measurement_reflns_used 6897
_cell_measurement_temperature 293(2)
_cell_measurement_theta_max 28.5660
_cell_measurement_theta_min 4.2810
_cell_volume 1870.02(12)
_computing_molecular_graphics 'Olex2 1.3 (Dolomanov et al., 2009)'
_computing_publication_material 'Olex2 1.3 (Dolomanov et al., 2009)'
_computing_structure_refinement 'SHELXL 2018/3 (Sheldrick, 2015)'
_computing_structure_solution 'olex2.solve (Bourhis et al., 2015)'
_diffrn_ambient_temperature 293(2)
_diffrn_measured_fraction_theta_full 0.997
_diffrn_measured_fraction_theta_max 0.901
_diffrn_measurement_device_type 'multiwire proportional'
_diffrn_measurement_method 'phi and omega scans'
_diffrn_radiation_type MoK\a
_diffrn_radiation_wavelength 0.71073
_diffrn_reflns_av_R_equivalents 0.0654
_diffrn_reflns_av_unetI/netI 0.0466
_diffrn_reflns_Laue_measured_fraction_full 0.997
_diffrn_reflns_Laue_measured_fraction_max 0.901
_diffrn_reflns_limit_h_max 13
_diffrn_reflns_limit_h_min -13
_diffrn_reflns_limit_k_max 16
_diffrn_reflns_limit_k_min -21
_diffrn_reflns_limit_l_max 16
_diffrn_reflns_limit_l_min -16
_diffrn_reflns_number 25225
_diffrn_reflns_point_group_measured_fraction_full 0.997
_diffrn_reflns_point_group_measured_fraction_max 0.901
_diffrn_reflns_theta_full 25.242
_diffrn_reflns_theta_max 29.664
_diffrn_reflns_theta_min 3.555
_exptl_absorpt_coefficient_mu 1.213
_exptl_absorpt_correction_type none
_exptl_crystal_colour blue
_exptl_crystal_colour_primary blue
_exptl_crystal_density_diffrn 1.565
_exptl_crystal_description block
_exptl_crystal_F_000 924
_refine_diff_density_max 1.770
_refine_diff_density_min -0.783
_refine_diff_density_rms 0.124
_refine_ls_extinction_method none
_refine_ls_goodness_of_fit_ref 1.055
_refine_ls_hydrogen_treatment constr
_refine_ls_matrix_type full
_refine_ls_number_parameters 251
_refine_ls_number_reflns 4760
_refine_ls_number_restraints 0
_refine_ls_restrained_S_all 1.055
_refine_ls_R_factor_all 0.0695
_refine_ls_R_factor_gt 0.0564
_refine_ls_shift/su_max 0.000
_refine_ls_shift/su_mean 0.000
_refine_ls_structure_factor_coef Fsqd
_refine_ls_weighting_details 'w=1/[\s^2^(Fo^2^)+(0.1070P)^2^+1.6509P] where P=(Fo^2^+2Fc^2^)/3'
_refine_ls_weighting_scheme calc
_refine_ls_wR_factor_gt 0.1629
_refine_ls_wR_factor_ref 0.1715
_reflns_Friedel_coverage 0.000
_reflns_number_gt 3927
_reflns_number_total 4760
_reflns_threshold_expression 'I > 2\s(I)'
_cod_data_source_file d3sc04770a2.cif
_cod_data_source_block 111
_cod_depositor_comments 'Adding full bibliography for 1570350--1570352.cif.'
_cod_database_code 1570350
_shelx_shelxl_version_number 2016/6
_shelx_space_group_comment
;
The symmetry employed for this shelxl refinement is uniquely defined
by the following loop, which should always be used as a source of
symmetry information in preference to the above space-group names.
They are only intended as comments.
;
_olex2_refinement_description
;
1. Others
 Fixed Sof: O5(0.5) HB(0.5) HC(0.5)
2.a Free rotating group:
 O4(H,HA), O5(HB,HC)
2.b Secondary CH2 refined with riding coordinates:
 C8(H8A,H8B), C9(H9A,H9B), C10(H10A,H10B), C11(H11A,H11B), C12(H12A,H12B),
 C14(H14A,H14B), C16(H16A,H16B)
2.c Aromatic/amide H refined with riding coordinates:
 C3(H3), C7(H7)
2.d X=CH2 refined with riding coordinates:
 N3(H3A,H3B), N4(H4A,H4B)
2.e Idealised Me refined as rotating group:
 C1(H1A,H1B,H1C)
;
_olex2_submission_special_instructions 'No special instructions were received'

loop_
_space_group_symop_operation_xyz
'x, y, z'
'-x+1/2, y+1/2, -z+1/2'
'-x, -y, -z'
'x-1/2, -y-1/2, z-1/2'

loop_
_atom_site_label
_atom_site_type_symbol
_atom_site_fract_x
_atom_site_fract_y
_atom_site_fract_z
_atom_site_U_iso_or_equiv
_atom_site_adp_type
_atom_site_occupancy
_atom_site_site_symmetry_order
_atom_site_calc_flag
_atom_site_refinement_flags_posn
_atom_site_refinement_flags_adp
_atom_site_refinement_flags_occupancy
_atom_site_disorder_assembly
_atom_site_disorder_group
Ni1 Ni 0.40452(4) 0.43212(2) 0.43970(3) 0.02399(15) Uani 1 1 d . . . . .
O1 O 0.5900(2) 0.43751(13) 0.53891(19) 0.0274(4) Uani 1 1 d . . . . .
O2 O 0.4850(2) 0.44172(15) 0.29734(19) 0.0341(5) Uani 1 1 d . . . . .
O3 O 0.3135(2) 0.41808(15) 0.57661(19) 0.0326(5) Uani 1 1 d . . . . .
N1 N 0.4147(3) 0.29612(17) 0.4563(2) 0.0285(5) Uani 1 1 d . . . . .
N2 N 0.2290(3) 0.45099(18) 0.3182(2) 0.0282(5) Uani 1 1 d . . . . .
N3 N 0.4524(4) 0.5137(2) 0.1325(3) 0.0493(8) Uani 1 1 d . . . . .
H3A H 0.533734 0.505841 0.126400 0.059 Uiso 1 1 calc R . . . .
H3B H 0.397959 0.541680 0.081067 0.059 Uiso 1 1 calc R . . . .
N4 N 0.3099(3) 0.3305(2) 0.7239(2) 0.0427(7) Uani 1 1 d . . . . .
H4A H 0.269987 0.368966 0.756277 0.051 Uiso 1 1 calc R . . . .
H4B H 0.330002 0.280838 0.755447 0.051 Uiso 1 1 calc R . . . .
C1 C 1.0227(4) 0.1988(2) 0.5748(4) 0.0438(8) Uani 1 1 d . . . . .
H1A H 1.101969 0.228569 0.565164 0.066 Uiso 1 1 calc GR . . . .
H1B H 1.000710 0.154171 0.518758 0.066 Uiso 1 1 calc GR . . . .
H1C H 1.038031 0.173091 0.648461 0.066 Uiso 1 1 calc GR . . . .
C2 C 0.9087(3) 0.2627(2) 0.5624(3) 0.0344(7) Uani 1 1 d . . . . .
C3 C 0.9294(3) 0.3477(2) 0.6010(3) 0.0342(7) Uani 1 1 d . . . . .
H3 H 1.015615 0.364916 0.634596 0.041 Uiso 1 1 calc R . . . .
C4 C 0.8259(3) 0.4082(2) 0.5914(3) 0.0290(6) Uani 1 1 d . . . . .
C5 C 0.6929(3) 0.38337(19) 0.5419(2) 0.0258(6) Uani 1 1 d . . . . .
C6 C 0.6721(3) 0.2973(2) 0.4996(2) 0.0276(6) Uani 1 1 d . . . . .
C7 C 0.7794(3) 0.2394(2) 0.5125(3) 0.0324(7) Uani 1 1 d . . . . .
H7 H 0.763200 0.182756 0.486390 0.039 Uiso 1 1 calc R . . . .
C8 C 0.5416(3) 0.2650(2) 0.4273(3) 0.0324(6) Uani 1 1 d . . . . .
H8A H 0.540146 0.281339 0.349890 0.039 Uiso 1 1 calc R . . . .
H8B H 0.542019 0.202002 0.430432 0.039 Uiso 1 1 calc R . . . .
C9 C 0.3034(3) 0.2480(2) 0.3825(3) 0.0394(8) Uani 1 1 d . . . . .
H9A H 0.289387 0.193993 0.419540 0.047 Uiso 1 1 calc R . . . .
H9B H 0.330677 0.233269 0.312982 0.047 Uiso 1 1 calc R . . . .
C10 C 0.1706(4) 0.2966(2) 0.3532(3) 0.0396(8) Uani 1 1 d . . . . .
H10A H 0.100552 0.255216 0.323615 0.048 Uiso 1 1 calc R . . . .
H10B H 0.151384 0.320765 0.421837 0.048 Uiso 1 1 calc R . . . .
C11 C 0.1662(4) 0.3687(2) 0.2691(3) 0.0384(7) Uani 1 1 d . . . . .
H11A H 0.211155 0.349420 0.210579 0.046 Uiso 1 1 calc R . . . .
H11B H 0.073708 0.380156 0.233919 0.046 Uiso 1 1 calc R . . . .
C12 C 0.1317(3) 0.5007(2) 0.3690(3) 0.0342(7) Uani 1 1 d . . . . .
H12A H 0.114395 0.468008 0.432723 0.041 Uiso 1 1 calc R . . . .
H12B H 0.048315 0.504538 0.313891 0.041 Uiso 1 1 calc R . . . .
C13 C 0.4110(3) 0.4826(2) 0.2207(3) 0.0322(6) Uani 1 1 d . . . . .
C14 C 0.2683(3) 0.5030(2) 0.2267(3) 0.0343(7) Uani 1 1 d . . . . .
H14A H 0.259818 0.564515 0.241477 0.041 Uiso 1 1 calc R . . . .
H14B H 0.209524 0.489480 0.155172 0.041 Uiso 1 1 calc R . . . .
C15 C 0.3404(3) 0.3477(2) 0.6253(3) 0.0309(6) Uani 1 1 d . . . . .
C16 C 0.4161(3) 0.2788(2) 0.5767(3) 0.0333(7) Uani 1 1 d . . . . .
H16A H 0.507693 0.277110 0.618784 0.040 Uiso 1 1 calc R . . . .
H16B H 0.376082 0.222441 0.583810 0.040 Uiso 1 1 calc R . . . .
Cl1 Cl 0.22270(10) 0.49921(7) 0.89006(8) 0.0503(3) Uani 1 1 d . . . . .
O4 O 0.3335(4) 0.1485(2) 0.7942(3) 0.0607(8) Uani 1 1 d . . . . .
H H 0.296663 0.119915 0.736010 0.091 Uiso 1 1 d G . . . .
HA H 0.297893 0.128870 0.846380 0.091 Uiso 1 1 d G . . . .
O5 O 0.4920(12) 0.0697(6) 0.5011(10) 0.096(3) Uani 0.5 1 d . . P A -1
HB H 0.515466 0.034116 0.455257 0.144 Uiso 0.5 1 d G . P A -1
HC H 0.492000 0.039679 0.559878 0.144 Uiso 0.5 1 d G . P A -1

loop_
_atom_site_aniso_label
_atom_site_aniso_U_11
_atom_site_aniso_U_22
_atom_site_aniso_U_33
_atom_site_aniso_U_23
_atom_site_aniso_U_13
_atom_site_aniso_U_12
Ni1 0.0236(2) 0.0243(2) 0.0241(2) -0.00174(13) 0.00510(15) 0.00013(13)
O1 0.0233(10) 0.0255(11) 0.0321(10) -0.0032(8) 0.0026(8) 0.0017(8)
O2 0.0331(12) 0.0414(13) 0.0290(11) -0.0016(9) 0.0094(9) 0.0012(9)
O3 0.0350(12) 0.0329(12) 0.0320(11) -0.0006(9) 0.0119(9) 0.0013(9)
N1 0.0280(13) 0.0272(13) 0.0304(12) -0.0037(10) 0.0065(10) -0.0028(10)
N2 0.0247(12) 0.0325(13) 0.0273(12) -0.0037(10) 0.0048(10) -0.0013(10)
N3 0.054(2) 0.055(2) 0.0452(17) 0.0118(15) 0.0244(15) 0.0057(16)
N4 0.0518(18) 0.0451(17) 0.0366(15) 0.0024(13) 0.0215(13) 0.0007(14)
C1 0.0358(18) 0.0404(19) 0.060(2) 0.0067(16) 0.0203(16) 0.0101(15)
C2 0.0345(16) 0.0330(16) 0.0405(16) 0.0073(13) 0.0189(13) 0.0083(13)
C3 0.0269(15) 0.0373(17) 0.0397(16) 0.0040(13) 0.0096(12) 0.0030(13)
C4 0.0254(14) 0.0315(15) 0.0312(14) 0.0017(12) 0.0089(11) 0.0026(12)
C5 0.0244(13) 0.0278(15) 0.0268(13) 0.0006(10) 0.0091(11) 0.0034(11)
C6 0.0274(14) 0.0263(14) 0.0312(14) -0.0007(11) 0.0110(11) 0.0021(11)
C7 0.0359(16) 0.0279(15) 0.0373(16) 0.0011(12) 0.0169(13) 0.0039(12)
C8 0.0330(16) 0.0296(16) 0.0357(15) -0.0085(12) 0.0097(12) 0.0007(12)
C9 0.0360(18) 0.0308(17) 0.0491(19) -0.0089(14) 0.0037(15) -0.0051(14)
C10 0.0359(17) 0.0392(18) 0.0409(17) -0.0050(14) 0.0018(14) -0.0098(14)
C11 0.0338(17) 0.0383(18) 0.0395(17) -0.0093(14) -0.0006(13) -0.0048(14)
C12 0.0241(15) 0.0358(18) 0.0431(17) -0.0017(13) 0.0076(13) 0.0000(12)
C13 0.0390(17) 0.0322(16) 0.0263(14) -0.0038(12) 0.0086(12) -0.0039(13)
C14 0.0372(17) 0.0383(18) 0.0270(14) 0.0018(12) 0.0060(12) 0.0013(13)
C15 0.0256(14) 0.0383(17) 0.0292(14) -0.0025(12) 0.0071(11) -0.0084(12)
C16 0.0359(16) 0.0303(16) 0.0355(16) 0.0044(12) 0.0118(13) 0.0000(13)
Cl1 0.0496(5) 0.0655(7) 0.0373(5) 0.0166(4) 0.0124(4) 0.0022(4)
O4 0.078(2) 0.0572(19) 0.0528(17) -0.0013(14) 0.0283(17) 0.0040(16)
O5 0.094(7) 0.096(7) 0.102(7) 0.005(5) 0.031(6) -0.003(5)

loop_
_atom_type_symbol
_atom_type_description
_atom_type_scat_dispersion_real
_atom_type_scat_dispersion_imag
_atom_type_scat_source
C C 0.0033 0.0016 'International Tables Vol C Tables 4.2.6.8 and 6.1.1.4'
H H 0.0000 0.0000 'International Tables Vol C Tables 4.2.6.8 and 6.1.1.4'
Cl Cl 0.1484 0.1585 'International Tables Vol C Tables 4.2.6.8 and 6.1.1.4'
N N 0.0061 0.0033 'International Tables Vol C Tables 4.2.6.8 and 6.1.1.4'
Ni Ni 0.3393 1.1124 'International Tables Vol C Tables 4.2.6.8 and 6.1.1.4'
O O 0.0106 0.0060 'International Tables Vol C Tables 4.2.6.8 and 6.1.1.4'

loop_
_geom_angle_atom_site_label_1
_geom_angle_atom_site_label_2
_geom_angle_atom_site_label_3
_geom_angle
_geom_angle_site_symmetry_1
_geom_angle_site_symmetry_3
_geom_angle_publ_flag
O1 Ni1 O1 83.44(9) 3_666 . ?
O1 Ni1 O2 90.31(9) . . ?
O1 Ni1 O2 91.78(9) 3_666 . ?
O1 Ni1 O3 90.32(9) 3_666 . ?
O1 Ni1 O3 92.89(9) . . ?
O1 Ni1 N1 167.29(10) 3_666 . ?
O1 Ni1 N1 87.83(9) . . ?
O1 Ni1 N2 87.11(9) 3_666 . ?
O1 Ni1 N2 166.61(10) . . ?
O2 Ni1 O3 176.35(9) . . ?
O2 Ni1 N1 97.50(10) . . ?
O2 Ni1 N2 80.50(10) . . ?
O3 Ni1 N1 80.89(9) . . ?
O3 Ni1 N2 96.63(10) . . ?
N2 Ni1 N1 102.93(10) . . ?
Ni1 O1 Ni1 96.56(9) 3_666 . ?
C5 O1 Ni1 127.86(19) . 3_666 ?
C5 O1 Ni1 128.70(18) . . ?
C13 O2 Ni1 112.0(2) . . ?
C15 O3 Ni1 112.4(2) . . ?
C8 N1 Ni1 108.93(19) . . ?
C9 N1 Ni1 114.8(2) . . ?
C9 N1 C8 107.0(2) . . ?
C16 N1 Ni1 105.30(18) . . ?
C16 N1 C8 110.2(2) . . ?
C16 N1 C9 110.5(3) . . ?
C11 N2 Ni1 113.6(2) . . ?
C11 N2 C12 109.4(3) . . ?
C11 N2 C14 108.7(3) . . ?
C12 N2 Ni1 109.23(19) . . ?
C12 N2 C14 110.0(3) . . ?
C14 N2 Ni1 105.88(19) . . ?
H3A N3 H3B 120.0 . . ?
C13 N3 H3A 120.0 . . ?
C13 N3 H3B 120.0 . . ?
H4A N4 H4B 120.0 . . ?
C15 N4 H4A 120.0 . . ?
C15 N4 H4B 120.0 . . ?
H1A C1 H1B 109.5 . . ?
H1A C1 H1C 109.5 . . ?
H1B C1 H1C 109.5 . . ?
C2 C1 H1A 109.5 . . ?
C2 C1 H1B 109.5 . . ?
C2 C1 H1C 109.5 . . ?
C3 C2 C1 121.2(3) . . ?
C7 C2 C1 121.6(3) . . ?
C7 C2 C3 117.1(3) . . ?
C2 C3 H3 118.7 . . ?
C2 C3 C4 122.6(3) . . ?
C4 C3 H3 118.7 . . ?
C3 C4 C5 120.0(3) . . ?
C3 C4 C12 115.4(3) . 3_666 ?
C5 C4 C12 124.6(3) . 3_666 ?
O1 C5 C4 121.6(3) . . ?
O1 C5 C6 120.9(3) . . ?
C6 C5 C4 117.5(3) . . ?
C5 C6 C8 124.1(3) . . ?
C7 C6 C5 120.0(3) . . ?
C7 C6 C8 115.6(3) . . ?
C2 C7 C6 122.8(3) . . ?
C2 C7 H7 118.6 . . ?
C6 C7 H7 118.6 . . ?
N1 C8 C6 117.5(2) . . ?
N1 C8 H8A 107.9 . . ?
N1 C8 H8B 107.9 . . ?
C6 C8 H8A 107.9 . . ?
C6 C8 H8B 107.9 . . ?
H8A C8 H8B 107.2 . . ?
N1 C9 H9A 108.4 . . ?
N1 C9 H9B 108.4 . . ?
N1 C9 C10 115.4(3) . . ?
H9A C9 H9B 107.5 . . ?
C10 C9 H9A 108.4 . . ?
C10 C9 H9B 108.4 . . ?
C9 C10 H10A 108.6 . . ?
C9 C10 H10B 108.6 . . ?
H10A C10 H10B 107.6 . . ?
C11 C10 C9 114.7(3) . . ?
C11 C10 H10A 108.6 . . ?
C11 C10 H10B 108.6 . . ?
N2 C11 C10 114.1(3) . . ?
N2 C11 H11A 108.7 . . ?
N2 C11 H11B 108.7 . . ?
C10 C11 H11A 108.7 . . ?
C10 C11 H11B 108.7 . . ?
H11A C11 H11B 107.6 . . ?
N2 C12 C4 115.8(3) . 3_666 ?
N2 C12 H12A 108.3 . . ?
N2 C12 H12B 108.3 . . ?
C4 C12 H12A 108.3 3_666 . ?
C4 C12 H12B 108.3 3_666 . ?
H12A C12 H12B 107.4 . . ?
O2 C13 N3 122.8(3) . . ?
O2 C13 C14 121.0(3) . . ?
N3 C13 C14 116.2(3) . . ?
N2 C14 C13 109.8(3) . . ?
N2 C14 H14A 109.7 . . ?
N2 C14 H14B 109.7 . . ?
C13 C14 H14A 109.7 . . ?
C13 C14 H14B 109.7 . . ?
H14A C14 H14B 108.2 . . ?
O3 C15 N4 122.4(3) . . ?
O3 C15 C16 120.7(3) . . ?
N4 C15 C16 116.9(3) . . ?
N1 C16 C15 111.1(3) . . ?
N1 C16 H16A 109.4 . . ?
N1 C16 H16B 109.4 . . ?
C15 C16 H16A 109.4 . . ?
C15 C16 H16B 109.4 . . ?
H16A C16 H16B 108.0 . . ?
H O4 HA 104.5 . . ?
HB O5 HC 104.5 . . ?

loop_
_geom_bond_atom_site_label_1
_geom_bond_atom_site_label_2
_geom_bond_distance
_geom_bond_site_symmetry_2
_geom_bond_publ_flag
Ni1 O1 2.022(2) 3_666 ?
Ni1 O1 2.026(2) . ?
Ni1 O2 2.070(2) . ?
Ni1 O3 2.080(2) . ?
Ni1 N1 2.103(3) . ?
Ni1 N2 2.092(3) . ?
O1 C5 1.338(3) . ?
O2 C13 1.241(4) . ?
O3 C15 1.237(4) . ?
N1 C8 1.494(4) . ?
N1 C9 1.490(4) . ?
N1 C16 1.483(4) . ?
N2 C11 1.488(4) . ?
N2 C12 1.489(4) . ?
N2 C14 1.491(4) . ?
N3 H3A 0.8600 . ?
N3 H3B 0.8600 . ?
N3 C13 1.322(4) . ?
N4 H4A 0.8600 . ?
N4 H4B 0.8600 . ?
N4 C15 1.325(4) . ?
C1 H1A 0.9600 . ?
C1 H1B 0.9600 . ?
C1 H1C 0.9600 . ?
C1 C2 1.509(5) . ?
C2 C3 1.390(5) . ?
C2 C7 1.382(5) . ?
C3 H3 0.9300 . ?
C3 C4 1.397(4) . ?
C4 C5 1.421(4) . ?
C4 C12 1.516(4) 3_666 ?
C5 C6 1.420(4) . ?
C6 C7 1.398(4) . ?
C6 C8 1.520(4) . ?
C7 H7 0.9300 . ?
C8 H8A 0.9700 . ?
C8 H8B 0.9700 . ?
C9 H9A 0.9700 . ?
C9 H9B 0.9700 . ?
C9 C10 1.527(5) . ?
C10 H10A 0.9700 . ?
C10 H10B 0.9700 . ?
C10 C11 1.501(5) . ?
C11 H11A 0.9700 . ?
C11 H11B 0.9700 . ?
C12 H12A 0.9700 . ?
C12 H12B 0.9700 . ?
C13 C14 1.510(5) . ?
C14 H14A 0.9700 . ?
C14 H14B 0.9700 . ?
C15 C16 1.506(5) . ?
C16 H16A 0.9700 . ?
C16 H16B 0.9700 . ?
O4 H 0.8499 . ?
O4 HA 0.8501 . ?
O5 HB 0.8502 . ?
O5 HC 0.8498 . ?

loop_
_geom_torsion_atom_site_label_1
_geom_torsion_atom_site_label_2
_geom_torsion_atom_site_label_3
_geom_torsion_atom_site_label_4
_geom_torsion
_geom_torsion_site_symmetry_1
_geom_torsion_site_symmetry_2
_geom_torsion_site_symmetry_3
_geom_torsion_site_symmetry_4
_geom_torsion_publ_flag
Ni1 O1 C5 C4 17.7(4) 3_666 . . . ?
Ni1 O1 C5 C4 161.6(2) . . . . ?
Ni1 O1 C5 C6 -165.0(2) 3_666 . . . ?
Ni1 O1 C5 C6 -21.1(4) . . . . ?
Ni1 O2 C13 N3 164.6(3) . . . . ?
Ni1 O2 C13 C14 -12.6(4) . . . . ?
Ni1 O3 C15 N4 169.6(3) . . . . ?
Ni1 O3 C15 C16 -7.4(4) . . . . ?
Ni1 N1 C8 C6 61.6(3) . . . . ?
Ni1 N1 C9 C10 -29.5(4) . . . . ?
Ni1 N1 C16 C15 30.2(3) . . . . ?
Ni1 N2 C11 C10 39.7(4) . . . . ?
Ni1 N2 C12 C4 63.1(3) . . . 3_666 ?
Ni1 N2 C14 C13 30.0(3) . . . . ?
O1 C5 C6 C7 -174.3(3) . . . . ?
O1 C5 C6 C8 13.3(4) . . . . ?
O2 C13 C14 N2 -12.8(4) . . . . ?
O3 C15 C16 N1 -16.8(4) . . . . ?
N1 C9 C10 C11 73.9(4) . . . . ?
N3 C13 C14 N2 169.8(3) . . . . ?
N4 C15 C16 N1 166.1(3) . . . . ?
C1 C2 C3 C4 -179.6(3) . . . . ?
C1 C2 C7 C6 -179.8(3) . . . . ?
C2 C3 C4 C5 0.9(5) . . . . ?
C2 C3 C4 C12 -176.1(3) . . . 3_666 ?
C3 C2 C7 C6 0.3(5) . . . . ?
C3 C4 C5 O1 174.9(3) . . . . ?
C3 C4 C5 C6 -2.5(4) . . . . ?
C4 C5 C6 C7 3.0(4) . . . . ?
C4 C5 C6 C8 -169.3(3) . . . . ?
C5 C6 C7 C2 -2.0(5) . . . . ?
C5 C6 C8 N1 -39.0(4) . . . . ?
C7 C2 C3 C4 0.3(5) . . . . ?
C7 C6 C8 N1 148.3(3) . . . . ?
C8 N1 C9 C10 -150.5(3) . . . . ?
C8 N1 C16 C15 147.5(3) . . . . ?
C8 C6 C7 C2 171.0(3) . . . . ?
C9 N1 C8 C6 -173.7(3) . . . . ?
C9 N1 C16 C15 -94.4(3) . . . . ?
C9 C10 C11 N2 -80.5(4) . . . . ?
C11 N2 C12 C4 -172.0(3) . . . 3_666 ?
C11 N2 C14 C13 -92.3(3) . . . . ?
C12 N2 C11 C10 -82.6(4) . . . . ?
C12 N2 C14 C13 147.9(3) . . . . ?
C12 C4 C5 O1 -8.5(5) 3_666 . . . ?
C12 C4 C5 C6 174.2(3) 3_666 . . . ?
C14 N2 C11 C10 157.3(3) . . . . ?
C14 N2 C12 C4 -52.7(4) . . . 3_666 ?
C16 N1 C8 C6 -53.5(4) . . . . ?
C16 N1 C9 C10 89.4(4) . . . . ?
